data_1504246
loop_
_publ_author_name
'Yang, Jye-Shane'
'Huang, Hsin-Hau'
'Liu, Yi-Hung'
'Peng, Shie-Ming'

_publ_section_title
;
 Synthesis and electronic properties of isotruxene-derived star-shaped
 ladder-type oligophenylenes: bandgap tuning with two-dimensional
 conjugation.
;
_journal_issue 21
_journal_name_full 'Organic letters'
_journal_page_first 4942
_journal_page_last 4945
_journal_paper_doi 10.1021/ol9021035
_journal_volume 11
_journal_year 2009
_chemical_formula_sum 'C39 H42'
_chemical_formula_weight 510.73
_chemical_name_systematic
; 
 ? 
;
_space_group_IT_number 61
_symmetry_cell_setting orthorhombic
_symmetry_space_group_name_Hall '-P 2ac 2ab'
_symmetry_space_group_name_H-M 'P b c a'
_atom_sites_solution_hydrogens geom
_atom_sites_solution_primary direct
_atom_sites_solution_secondary difmap
_audit_creation_method SHELXL-97
_cell_angle_alpha 90.00
_cell_angle_beta 90.00
_cell_angle_gamma 90.00
_cell_formula_units_Z 8
_cell_length_a 10.8889(3)
_cell_length_b 18.2557(3)
_cell_length_c 30.5360(6)
_cell_measurement_reflns_used 10581
_cell_measurement_temperature 295(2)
_cell_measurement_theta_max 77.5485
_cell_measurement_theta_min 2.8191
_cell_volume 6070.1(2)
_computing_cell_refinement
; 
CrysAlisPro, Oxford Diffraction Ltd., 
Version 1.171.33.34d (release 27-02-2009 CrysAlis171 .NET) 
(compiled Feb 27 2009,15:38:38) 
Empirical absorption correction using spherical harmonics, 
 implemented in SCALE3 ABSPACK scaling algorithm. 
;
_computing_data_collection
; 
CrysAlisPro, Oxford Diffraction Ltd., 
Version 1.171.33.34d (release 27-02-2009 CrysAlis171 .NET) 
(compiled Feb 27 2009,15:38:38) 
Empirical absorption correction using spherical harmonics, 
 implemented in SCALE3 ABSPACK scaling algorithm. 
;
_computing_data_reduction
; 
CrysAlisPro, Oxford Diffraction Ltd., 
Version 1.171.33.34d (release 27-02-2009 CrysAlis171 .NET) 
(compiled Feb 27 2009,15:38:38) 
Empirical absorption correction using spherical harmonics, 
 implemented in SCALE3 ABSPACK scaling algorithm. 
;
_computing_molecular_graphics SHELXTL
_computing_publication_material SHELXTL
_computing_structure_refinement 'SHELXL-97 (Sheldrick, 1997)'
_computing_structure_solution 'SHELXS-97 (Sheldrick, 1990)'
_diffrn_ambient_temperature 295(2)
_diffrn_measured_fraction_theta_full 1.000
_diffrn_measured_fraction_theta_max 1.000
_diffrn_measurement_device_type 'Oxford Diffraction Gemini A'
_diffrn_measurement_method CCD
_diffrn_radiation_monochromator graphite
_diffrn_radiation_source 'fine-focus sealed tube'
_diffrn_radiation_type CuK\a
_diffrn_radiation_wavelength 1.54178
_diffrn_reflns_av_R_equivalents 0.0261
_diffrn_reflns_av_sigmaI/netI 0.0206
_diffrn_reflns_limit_h_max 13
_diffrn_reflns_limit_h_min -12
_diffrn_reflns_limit_k_max 19
_diffrn_reflns_limit_k_min -21
_diffrn_reflns_limit_l_max 24
_diffrn_reflns_limit_l_min -36
_diffrn_reflns_number 23739
_diffrn_reflns_theta_full 67.99
_diffrn_reflns_theta_max 67.99
_diffrn_reflns_theta_min 2.89
_exptl_absorpt_coefficient_mu 0.466
_exptl_absorpt_correction_T_max 1.00000
_exptl_absorpt_correction_T_min 0.86717
_exptl_absorpt_correction_type multi-scan
_exptl_absorpt_process_details
; 
CrysAlisPro, Oxford Diffraction Ltd., 
Version 1.171.33.34d (release 27-02-2009 CrysAlis171 .NET) 
(compiled Feb 27 2009,15:38:38) 
Empirical absorption correction using spherical harmonics, 
 implemented in SCALE3 ABSPACK scaling algorithm. 
;
_exptl_crystal_density_diffrn 1.118
_exptl_crystal_density_method 'not measured'
_exptl_crystal_F_000 2208
_exptl_crystal_size_max 0.20
_exptl_crystal_size_mid 0.15
_exptl_crystal_size_min 0.10
_refine_diff_density_max 0.204
_refine_diff_density_min -0.169
_refine_diff_density_rms 0.031
_refine_ls_extinction_method none
_refine_ls_goodness_of_fit_ref 1.032
_refine_ls_hydrogen_treatment mixed
_refine_ls_matrix_type full
_refine_ls_number_parameters 352
_refine_ls_number_reflns 5519
_refine_ls_number_restraints 0
_refine_ls_restrained_S_all 1.032
_refine_ls_R_factor_all 0.0626
_refine_ls_R_factor_gt 0.0443
_refine_ls_shift/su_max 0.003
_refine_ls_shift/su_mean 0.000
_refine_ls_structure_factor_coef Fsqd
_refine_ls_weighting_details 'calc w=1/[\s^2^(Fo^2^)+(0.0868P)^2^+0.1118P] where P=(Fo^2^+2Fc^2^)/3'
_refine_ls_weighting_scheme calc
_refine_ls_wR_factor_gt 0.1264
_refine_ls_wR_factor_ref 0.1367
_reflns_number_gt 3985
_reflns_number_total 5519
_reflns_threshold_expression >2sigma(I)
_cod_data_source_file ol9021035_si_001.cif
_cod_data_source_block for_S4
_cod_depositor_comments
;
The following automatic conversions were performed:

'_symmetry_cell_setting' value 'Orthorhombic' changed to
'orthorhombic' according to
/home/saulius/struct/CIF-dictionaries/cif_core.dic dictionary named
'cif_core.dic' version 2.4.2 from 2011-04-26.

Automatic conversion script
Id: cif_fix_values 1715 2011-07-08 13:25:40Z adriana 
;
_cod_original_sg_symbol_H-M Pbca
_cod_database_code 1504246

loop_
_symmetry_equiv_pos_as_xyz
'x, y, z'
'-x+1/2, -y, z+1/2'
'-x, y+1/2, -z+1/2'
'x+1/2, -y+1/2, -z'
'-x, -y, -z'
'x-1/2, y, -z-1/2'
'x, -y-1/2, z-1/2'
'-x-1/2, y-1/2, z'

loop_
_atom_site_label
_atom_site_type_symbol
_atom_site_fract_x
_atom_site_fract_y
_atom_site_fract_z
_atom_site_U_iso_or_equiv
_atom_site_adp_type
_atom_site_occupancy
_atom_site_symmetry_multiplicity
_atom_site_calc_flag
_atom_site_refinement_flags
C1 C 0.52525(13) 0.30337(7) 0.38353(4) 0.0373(3) Uani 1 1 d .
C2 C 0.62055(13) 0.29766(7) 0.41399(4) 0.0376(3) Uani 1 1 d .
C3 C 0.70600(14) 0.23942(8) 0.41149(5) 0.0401(3) Uani 1 1 d .
C4 C 0.68321(14) 0.18157(8) 0.38245(5) 0.0410(3) Uani 1 1 d .
C5 C 0.58016(15) 0.18509(8) 0.35358(4) 0.0416(3) Uani 1 1 d .
C6 C 0.50295(13) 0.24611(8) 0.35367(4) 0.0382(3) Uani 1 1 d .
C7 C 0.39023(14) 0.26410(8) 0.32554(5) 0.0433(3) Uani 1 1 d .
C8 C 0.35708(14) 0.33957(8) 0.34220(5) 0.0442(3) Uani 1 1 d .
C9 C 0.26382(17) 0.38465(10) 0.32719(6) 0.0609(5) Uani 1 1 d .
H9A H 0.2080 0.3676 0.3065 0.073 Uiso 1 1 calc R
C10 C 0.25447(19) 0.45536(11) 0.34330(8) 0.0718(6) Uani 1 1 d .
H10A H 0.1901 0.4853 0.3344 0.086 Uiso 1 1 calc R
C11 C 0.34047(19) 0.48127(9) 0.37253(7) 0.0650(5) Uani 1 1 d .
H11A H 0.3364 0.5297 0.3819 0.078 Uiso 1 1 calc R
C12 C 0.43276(15) 0.43631(8) 0.38812(6) 0.0502(4) Uani 1 1 d .
H12A H 0.4906 0.4544 0.4077 0.060 Uiso 1 1 calc R
C13 C 0.43854(13) 0.36358(8) 0.37422(5) 0.0405(3) Uani 1 1 d .
C14 C 0.65446(14) 0.34586(8) 0.45100(5) 0.0413(3) Uani 1 1 d .
C15 C 0.59008(15) 0.39895(8) 0.47402(5) 0.0471(4) Uani 1 1 d .
H15A H 0.5097 0.4104 0.4664 0.057 Uiso 1 1 calc R
C16 C 0.64680(18) 0.43478(9) 0.50852(6) 0.0580(4) Uani 1 1 d .
H16A H 0.6042 0.4706 0.5239 0.070 Uiso 1 1 calc R
C17 C 0.76582(19) 0.41792(10) 0.52025(6) 0.0653(5) Uani 1 1 d .
H17A H 0.8046 0.4442 0.5424 0.078 Uiso 1 1 calc R
C18 C 0.82737(18) 0.36207(11) 0.49922(6) 0.0635(5) Uani 1 1 d .
H18A H 0.9066 0.3494 0.5077 0.076 Uiso 1 1 calc R
C19 C 0.77024(15) 0.32514(9) 0.46543(5) 0.0483(4) Uani 1 1 d .
C20 C 0.81665(15) 0.25796(9) 0.44151(5) 0.0492(4) Uani 1 1 d .
C21 C 0.57968(16) 0.11768(9) 0.32620(5) 0.0498(4) Uani 1 1 d .
C22 C 0.5039(2) 0.09271(10) 0.29223(6) 0.0665(5) Uani 1 1 d .
H22A H 0.4363 0.1202 0.2835 0.080 Uiso 1 1 calc R
C23 C 0.5303(2) 0.02680(12) 0.27175(7) 0.0821(7) Uani 1 1 d .
H23A H 0.4804 0.0105 0.2490 0.099 Uiso 1 1 calc R
C24 C 0.6294(3) -0.01495(12) 0.28456(7) 0.0848(7) Uani 1 1 d .
H24A H 0.6467 -0.0587 0.2702 0.102 Uiso 1 1 calc R
C25 C 0.7032(2) 0.00819(10) 0.31867(7) 0.0700(5) Uani 1 1 d .
H25A H 0.7691 -0.0204 0.3279 0.084 Uiso 1 1 calc R
C26 C 0.67808(18) 0.07446(9) 0.33906(5) 0.0530(4) Uani 1 1 d .
C27 C 0.74734(16) 0.10668(8) 0.37713(5) 0.0486(4) Uani 1 1 d .
C28 C 0.41938(19) 0.27102(11) 0.27600(5) 0.0628(5) Uani 1 1 d .
H28A H 0.4313 0.2223 0.2640 0.075 Uiso 1 1 calc R
H28B H 0.3490 0.2925 0.2614 0.075 Uiso 1 1 calc R
C29 C 0.5313(2) 0.31663(16) 0.26579(8) 0.0977(8) Uani 1 1 d .
H29A H 0.5433 0.3184 0.2347 0.147 Uiso 1 1 calc R
H29B H 0.6021 0.2951 0.2794 0.147 Uiso 1 1 calc R
H29C H 0.5197 0.3654 0.2768 0.147 Uiso 1 1 calc R
C30 C 0.28137(16) 0.21091(10) 0.33342(6) 0.0567(4) Uani 1 1 d .
H30A H 0.2102 0.2289 0.3176 0.068 Uiso 1 1 calc R
H30B H 0.3024 0.1634 0.3214 0.068 Uiso 1 1 calc R
C31 C 0.2474(2) 0.20149(13) 0.38077(7) 0.0795(6) Uani 1 1 d .
H31A H 0.1797 0.1681 0.3831 0.119 Uiso 1 1 calc R
H31B H 0.2244 0.2480 0.3929 0.119 Uiso 1 1 calc R
H31C H 0.3165 0.1823 0.3966 0.119 Uiso 1 1 calc R
C32 C 0.88502(17) 0.10877(10) 0.36652(6) 0.0602(5) Uani 1 1 d .
H32A H 0.9284 0.1298 0.3913 0.072 Uiso 1 1 calc R
H32B H 0.9142 0.0589 0.3628 0.072 Uiso 1 1 calc R
C33 C 0.9169(2) 0.15237(13) 0.32563(6) 0.0753(6) Uani 1 1 d .
H33A H 1.0041 0.1514 0.3211 0.113 Uiso 1 1 calc R
H33B H 0.8901 0.2021 0.3292 0.113 Uiso 1 1 calc R
H33C H 0.8765 0.1311 0.3008 0.113 Uiso 1 1 calc R
C34 C 0.72342(18) 0.05559(9) 0.41703(6) 0.0606(5) Uani 1 1 d .
H34A H 0.7574 0.0077 0.4106 0.073 Uiso 1 1 calc R
H34B H 0.7673 0.0750 0.4421 0.073 Uiso 1 1 calc R
C35 C 0.5889(2) 0.04628(11) 0.42949(7) 0.0767(6) Uani 1 1 d .
H35A H 0.5826 0.0140 0.4542 0.115 Uiso 1 1 calc R
H35B H 0.5446 0.0258 0.4052 0.115 Uiso 1 1 calc R
H35C H 0.5546 0.0931 0.4369 0.115 Uiso 1 1 calc R
C36 C 0.93111(17) 0.28059(12) 0.41445(7) 0.0649(5) Uani 1 1 d .
H36A H 0.9943 0.2970 0.4346 0.078 Uiso 1 1 calc R
H36B H 0.9623 0.2375 0.3996 0.078 Uiso 1 1 calc R
C37 C 0.9106(2) 0.34008(12) 0.38068(8) 0.0819(6) Uani 1 1 d .
H37A H 0.9864 0.3503 0.3658 0.123 Uiso 1 1 calc R
H37B H 0.8820 0.3837 0.3950 0.123 Uiso 1 1 calc R
H37C H 0.8504 0.3240 0.3598 0.123 Uiso 1 1 calc R
C38 C 0.85276(18) 0.19979(11) 0.47562(6) 0.0648(5) Uani 1 1 d .
H38A H 0.8816 0.1565 0.4604 0.078 Uiso 1 1 calc R
H38B H 0.9206 0.2185 0.4929 0.078 Uiso 1 1 calc R
C39 C 0.7492(2) 0.17751(12) 0.50654(6) 0.0801(7) Uani 1 1 d .
H39A H 0.7789 0.1416 0.5269 0.120 Uiso 1 1 calc R
H39B H 0.6826 0.1572 0.4899 0.120 Uiso 1 1 calc R
H39C H 0.7208 0.2198 0.5223 0.120 Uiso 1 1 calc R

loop_
_atom_site_aniso_label
_atom_site_aniso_U_11
_atom_site_aniso_U_22
_atom_site_aniso_U_33
_atom_site_aniso_U_23
_atom_site_aniso_U_13
_atom_site_aniso_U_12
C1 0.0346(7) 0.0367(7) 0.0407(7) 0.0023(6) -0.0005(6) 0.0016(6)
C2 0.0367(7) 0.0374(7) 0.0387(7) 0.0009(6) 0.0001(6) 0.0013(6)
C3 0.0383(8) 0.0442(7) 0.0377(6) 0.0034(6) -0.0016(6) 0.0066(6)
C4 0.0451(8) 0.0388(7) 0.0391(7) 0.0030(6) 0.0037(6) 0.0093(6)
C5 0.0476(9) 0.0385(7) 0.0387(7) -0.0012(6) 0.0017(6) 0.0023(6)
C6 0.0379(8) 0.0392(7) 0.0374(7) 0.0028(6) -0.0018(6) 0.0002(6)
C7 0.0426(8) 0.0453(8) 0.0420(7) 0.0005(6) -0.0069(6) 0.0008(7)
C8 0.0390(8) 0.0444(8) 0.0490(8) 0.0053(6) -0.0048(7) 0.0014(6)
C9 0.0502(10) 0.0610(10) 0.0716(11) 0.0027(9) -0.0211(9) 0.0093(8)
C10 0.0621(12) 0.0611(11) 0.0921(14) 0.0044(10) -0.0224(11) 0.0242(10)
C11 0.0721(13) 0.0415(8) 0.0814(12) 0.0000(9) -0.0119(10) 0.0149(8)
C12 0.0512(9) 0.0397(8) 0.0596(9) 0.0002(7) -0.0077(8) 0.0040(7)
C13 0.0360(8) 0.0392(7) 0.0463(7) 0.0052(6) -0.0014(6) 0.0025(6)
C14 0.0411(8) 0.0415(7) 0.0413(7) -0.0005(6) -0.0006(6) 0.0006(6)
C15 0.0487(9) 0.0431(7) 0.0496(8) -0.0028(7) -0.0009(7) 0.0040(7)
C16 0.0708(12) 0.0516(9) 0.0517(9) -0.0101(8) -0.0010(8) 0.0042(9)
C17 0.0728(13) 0.0660(11) 0.0572(10) -0.0171(9) -0.0148(9) -0.0026(10)
C18 0.0545(10) 0.0769(12) 0.0591(10) -0.0124(9) -0.0167(9) 0.0067(9)
C19 0.0439(9) 0.0552(9) 0.0457(8) -0.0033(7) -0.0061(7) 0.0046(7)
C20 0.0417(8) 0.0572(9) 0.0486(8) -0.0037(7) -0.0081(7) 0.0125(7)
C21 0.0615(10) 0.0427(8) 0.0452(8) -0.0034(7) 0.0024(7) 0.0039(7)
C22 0.0848(14) 0.0559(10) 0.0589(10) -0.0139(8) -0.0120(10) 0.0072(10)
C23 0.1112(19) 0.0659(12) 0.0693(12) -0.0253(10) -0.0131(12) 0.0037(13)
C24 0.118(2) 0.0571(11) 0.0791(13) -0.0270(11) -0.0002(13) 0.0123(13)
C25 0.0898(15) 0.0503(10) 0.0699(11) -0.0117(9) 0.0026(11) 0.0182(10)
C26 0.0667(11) 0.0427(8) 0.0496(8) -0.0019(7) 0.0082(8) 0.0083(8)
C27 0.0559(10) 0.0425(8) 0.0475(8) 0.0021(7) 0.0045(7) 0.0164(7)
C28 0.0765(13) 0.0697(11) 0.0421(8) 0.0040(8) -0.0031(9) 0.0103(10)
C29 0.0821(17) 0.136(2) 0.0750(14) 0.0426(15) 0.0204(12) 0.0077(16)
C30 0.0505(10) 0.0561(10) 0.0635(10) -0.0054(8) -0.0100(8) -0.0090(8)
C31 0.0651(13) 0.0915(15) 0.0818(13) 0.0129(12) 0.0097(11) -0.0254(11)
C32 0.0579(11) 0.0590(10) 0.0639(10) -0.0030(8) 0.0078(9) 0.0193(9)
C33 0.0715(13) 0.0882(14) 0.0663(11) -0.0031(11) 0.0207(10) 0.0034(11)
C34 0.0794(13) 0.0462(8) 0.0563(9) 0.0069(8) 0.0044(9) 0.0162(9)
C35 0.0910(16) 0.0649(11) 0.0743(12) 0.0138(10) 0.0244(12) 0.0052(11)
C36 0.0422(10) 0.0770(12) 0.0754(12) -0.0142(10) -0.0014(9) 0.0046(9)
C37 0.0764(15) 0.0750(13) 0.0943(15) 0.0025(12) 0.0237(13) -0.0073(11)
C38 0.0671(12) 0.0723(11) 0.0550(9) -0.0035(9) -0.0205(9) 0.0237(10)
C39 0.1087(19) 0.0817(14) 0.0498(10) 0.0076(10) -0.0010(11) 0.0195(13)

loop_
_atom_type_symbol
_atom_type_description
_atom_type_scat_dispersion_real
_atom_type_scat_dispersion_imag
_atom_type_scat_source
C C 0.0181 0.0091 'International Tables Vol C Tables 4.2.6.8 and 6.1.1.4'
H H 0.0000 0.0000 'International Tables Vol C Tables 4.2.6.8 and 6.1.1.4'

loop_
_geom_angle_atom_site_label_1
_geom_angle_atom_site_label_2
_geom_angle_atom_site_label_3
_geom_angle
C2 C1 C6 120.24(13)
C2 C1 C13 131.19(13)
C6 C1 C13 108.52(12)
C1 C2 C3 120.57(13)
C1 C2 C14 130.51(13)
C3 C2 C14 108.90(12)
C4 C3 C2 118.94(13)
C4 C3 C20 132.53(13)
C2 C3 C20 108.36(12)
C3 C4 C5 119.73(13)
C3 C4 C27 130.83(14)
C5 C4 C27 109.29(13)
C6 C5 C4 120.52(13)
C6 C5 C21 131.25(14)
C4 C5 C21 108.20(13)
C5 C6 C1 119.34(13)
C5 C6 C7 130.68(13)
C1 C6 C7 109.98(12)
C8 C7 C6 101.39(12)
C8 C7 C28 107.63(13)
C6 C7 C28 113.58(14)
C8 C7 C30 109.61(13)
C6 C7 C30 112.99(12)
C28 C7 C30 111.03(14)
C9 C8 C13 120.86(15)
C9 C8 C7 127.22(15)
C13 C8 C7 111.80(13)
C8 C9 C10 119.34(17)
C11 C10 C9 120.01(16)
C10 C11 C12 120.90(17)
C11 C12 C13 119.54(16)
C8 C13 C12 119.01(14)
C8 C13 C1 107.97(13)
C12 C13 C1 132.73(14)
C19 C14 C15 119.25(14)
C19 C14 C2 107.89(13)
C15 C14 C2 132.56(14)
C16 C15 C14 119.32(16)
C17 C16 C15 120.74(16)
C18 C17 C16 120.05(17)
C17 C18 C19 119.34(17)
C18 C19 C14 120.89(16)
C18 C19 C20 127.26(15)
C14 C19 C20 111.77(14)
C19 C20 C38 108.53(14)
C19 C20 C36 108.02(15)
C38 C20 C36 109.82(14)
C19 C20 C3 101.68(12)
C38 C20 C3 116.61(14)
C36 C20 C3 111.55(13)
C26 C21 C22 118.64(15)
C26 C21 C5 107.98(14)
C22 C21 C5 133.38(16)
C23 C22 C21 119.6(2)
C24 C23 C22 121.0(2)
C23 C24 C25 120.03(18)
C24 C25 C26 119.3(2)
C21 C26 C25 121.41(18)
C21 C26 C27 112.54(14)
C25 C26 C27 126.03(17)
C26 C27 C32 109.65(14)
C26 C27 C4 101.57(13)
C32 C27 C4 116.24(14)
C26 C27 C34 106.65(14)
C32 C27 C34 110.10(14)
C4 C27 C34 111.89(13)
C29 C28 C7 114.34(17)
C31 C30 C7 114.15(15)
C33 C32 C27 114.15(16)
C35 C34 C27 115.05(15)
C37 C36 C20 115.80(16)
C39 C38 C20 114.44(15)

loop_
_geom_bond_atom_site_label_1
_geom_bond_atom_site_label_2
_geom_bond_distance
C1 C2 1.397(2)
C1 C6 1.408(2)
C1 C13 1.4765(19)
C2 C3 1.4151(19)
C2 C14 1.479(2)
C3 C4 1.401(2)
C3 C20 1.551(2)
C4 C5 1.428(2)
C4 C27 1.5437(19)
C5 C6 1.396(2)
C5 C21 1.488(2)
C6 C7 1.534(2)
C7 C8 1.513(2)
C7 C28 1.551(2)
C7 C30 1.551(2)
C8 C9 1.385(2)
C8 C13 1.391(2)
C9 C10 1.385(3)
C10 C11 1.377(3)
C11 C12 1.382(2)
C12 C13 1.395(2)
C14 C19 1.388(2)
C14 C15 1.387(2)
C15 C16 1.385(2)
C16 C17 1.379(3)
C17 C18 1.379(3)
C18 C19 1.381(2)
C19 C20 1.514(2)
C20 C38 1.539(2)
C20 C36 1.551(3)
C21 C26 1.387(2)
C21 C22 1.402(2)
C22 C23 1.386(3)
C23 C24 1.378(3)
C24 C25 1.382(3)
C25 C26 1.388(2)
C26 C27 1.505(2)
C27 C32 1.534(2)
C27 C34 1.556(2)
C28 C29 1.508(3)
C30 C31 1.502(3)
C32 C33 1.521(3)
C34 C35 1.523(3)
C36 C37 1.514(3)
C38 C39 1.526(3)
